data_4109803
loop_
_publ_author_name
'Manabu Wadamoto'
'Eric M. Phillips'
'Troy E. Reynolds'
'Karl A. Scheidt'

_publ_section_title
;
 Enantioselective Synthesis of \a,\a-Disubstituted Cyclopentenes by an
 N-Heterocyclic Carbene-Catalyzed Desymmetrization of 1,3-Diketones
;
_journal_name_full 'Journal of the American Chemical Society'
_journal_page_first 10098
_journal_page_last 10099
_journal_paper_doi 10.1021/ja073987e
_journal_volume 129
_journal_year 2007
_chemical_formula_moiety 'C26 H24 Br N O2'
_chemical_formula_sum 'C26 H24 Br N O2'
_chemical_formula_weight 462.36
_chemical_name_common 'Cyclopentene Absolute Structure'
_chemical_name_systematic
; 
 ? 
;
_space_group_IT_number 4
_symmetry_cell_setting monoclinic
_symmetry_space_group_name_Hall 'P 2yb'
_symmetry_space_group_name_H-M 'P 1 21 1'
_atom_sites_solution_hydrogens geom
_atom_sites_solution_primary direct
_atom_sites_solution_secondary difmap
_audit_creation_method SHELXL-97
_cell_angle_alpha 90.00
_cell_angle_beta 92.9710(10)
_cell_angle_gamma 90.00
_cell_formula_units_Z 4
_cell_length_a 9.2308(5)
_cell_length_b 23.0250(13)
_cell_length_c 10.6007(6)
_cell_measurement_reflns_used 7183
_cell_measurement_temperature 153(2)
_cell_measurement_theta_max 28.82
_cell_measurement_theta_min 2.83
_cell_volume 2250.0(2)
_computing_cell_refinement 'Bruker SMART'
_computing_data_collection 'Bruker SMART'
_computing_data_reduction 'Bruker SMART'
_computing_molecular_graphics 'Bruker SHELXTL'
_computing_publication_material 'Bruker SHELXTL'
_computing_structure_refinement 'SHELXL-97 (Sheldrick, 1997)'
_computing_structure_solution 'SHELXS-97 (Sheldrick, 1990)'
_diffrn_ambient_temperature 153(2)
_diffrn_measured_fraction_theta_full 0.925
_diffrn_measured_fraction_theta_max 0.925
_diffrn_measurement_device_type 'CCD area detector'
_diffrn_measurement_method 'phi and omega scans'
_diffrn_radiation_monochromator graphite
_diffrn_radiation_source 'fine-focus sealed tube'
_diffrn_radiation_type MoK\a
_diffrn_radiation_wavelength 0.71073
_diffrn_reflns_av_R_equivalents 0.0398
_diffrn_reflns_av_sigmaI/netI 0.0409
_diffrn_reflns_limit_h_max 12
_diffrn_reflns_limit_h_min -12
_diffrn_reflns_limit_k_max 31
_diffrn_reflns_limit_k_min -31
_diffrn_reflns_limit_l_max 13
_diffrn_reflns_limit_l_min -14
_diffrn_reflns_number 21120
_diffrn_reflns_theta_full 28.85
_diffrn_reflns_theta_max 28.85
_diffrn_reflns_theta_min 1.77
_exptl_absorpt_coefficient_mu 1.850
_exptl_absorpt_correction_T_max 0.7219
_exptl_absorpt_correction_T_min 0.4767
_exptl_absorpt_correction_type analytical
_exptl_crystal_colour colorless
_exptl_crystal_density_diffrn 1.392
_exptl_crystal_description columnar
_exptl_crystal_F_000 988
_exptl_crystal_size_max 0.59
_exptl_crystal_size_mid 0.27
_exptl_crystal_size_min 0.18
_refine_diff_density_max 0.796
_refine_diff_density_min -0.232
_refine_diff_density_rms 0.058
_refine_ls_abs_structure_details 'Flack H D (1983), Acta Cryst. A39, 876-881'
_refine_ls_abs_structure_Flack -0.010(4)
_refine_ls_extinction_method none
_refine_ls_goodness_of_fit_ref 0.836
_refine_ls_hydrogen_treatment mixed
_refine_ls_matrix_type full
_refine_ls_number_parameters 549
_refine_ls_number_reflns 10633
_refine_ls_number_restraints 1
_refine_ls_restrained_S_all 0.836
_refine_ls_R_factor_all 0.0356
_refine_ls_R_factor_gt 0.0305
_refine_ls_shift/su_max 2.784
_refine_ls_shift/su_mean 0.018
_refine_ls_structure_factor_coef Fsqd
_refine_ls_weighting_details 'calc w=1/[\s^2^(Fo^2^)+(0.0644P)^2^+0.0000P] where P=(Fo^2^+2Fc^2^)/3'
_refine_ls_weighting_scheme calc
_refine_ls_wR_factor_gt 0.0772
_refine_ls_wR_factor_ref 0.0798
_reflns_number_gt 9531
_reflns_number_total 10633
_reflns_threshold_expression >2sigma(I)
_cod_data_source_file ja073987esi20070615_113922.cif
_cod_data_source_block x
_cod_database_code 4109803

loop_
_symmetry_equiv_pos_as_xyz
'x, y, z'
'-x, y+1/2, -z'

loop_
_atom_site_label
_atom_site_type_symbol
_atom_site_fract_x
_atom_site_fract_y
_atom_site_fract_z
_atom_site_U_iso_or_equiv
_atom_site_adp_type
_atom_site_occupancy
_atom_site_symmetry_multiplicity
_atom_site_calc_flag
_atom_site_refinement_flags
Br1 Br 0.92269(3) 0.363407(9) 0.49950(2) 0.04282(7) Uani 1 1 d .
Br2 Br 0.28653(3) -0.007225(10) 0.51838(2) 0.04343(7) Uani 1 1 d .
O3 O 0.58554(14) 0.24789(6) 1.00374(14) 0.0266(3) Uani 1 1 d .
O2 O 0.84719(15) 0.13645(7) 0.92945(15) 0.0308(3) Uani 1 1 d .
C24 C 0.9547(2) 0.31022(9) 0.63447(19) 0.0298(4) Uani 1 1 d .
O1 O 1.03755(14) 0.12252(6) 1.06936(13) 0.0264(3) Uani 1 1 d .
C40 C 0.4873(2) 0.21413(9) 0.94005(19) 0.0240(4) Uani 1 1 d .
N1 N 1.05112(17) 0.19221(7) 0.92736(17) 0.0257(3) Uani 1 1 d .
H1 H 1.1384 0.1962 0.9637 0.031 Uiso 1 1 calc R
O4 O 0.35698(15) 0.22221(7) 0.93827(16) 0.0318(3) Uani 1 1 d .
C41 C 0.4899(2) 0.13011(9) 0.79765(19) 0.0254(4) Uani 1 1 d .
C44 C 0.3731(2) 0.04928(9) 0.62825(19) 0.0295(4) Uani 1 1 d .
C22 C 0.9051(2) 0.21944(9) 0.7340(2) 0.0284(4) Uani 1 1 d .
H22 H 0.8518 0.1842 0.7359 0.034 Uiso 1 1 calc R
C21 C 1.0118(2) 0.23140(9) 0.82838(19) 0.0241(4) Uani 1 1 d .
C46 C 0.5599(2) 0.07698(9) 0.7814(2) 0.0285(4) Uani 1 1 d .
H46 H 0.6477 0.0686 0.8286 0.034 Uiso 1 1 calc R
C20 C 0.96800(19) 0.14938(8) 0.97130(19) 0.0232(4) Uani 1 1 d .
C13 C 0.9687(2) 0.06988(9) 1.1163(2) 0.0258(4) Uani 1 1 d .
H13 H 0.893(3) 0.0575(12) 1.051(3) 0.031 Uiso 1 1 calc .
N2 N 0.55593(18) 0.17041(8) 0.88269(18) 0.0286(4) Uani 1 1 d .
H2 H 0.6498 0.1668 0.8998 0.034 Uiso 1 1 calc R
C14 C 0.8908(2) 0.08368(9) 1.2350(2) 0.0288(4) Uani 1 1 d .
C39 C 0.6124(2) 0.34191(10) 0.8368(2) 0.0336(5) Uani 1 1 d .
H39 H 0.6858 0.3130 0.8373 0.040 Uiso 1 1 calc R
C23 C 0.8766(2) 0.25923(10) 0.6369(2) 0.0319(4) Uani 1 1 d .
H23 H 0.8038 0.2513 0.5727 0.038 Uiso 1 1 calc R
C27 C 0.6334(2) 0.32082(9) 1.1614(2) 0.0304(4) Uani 1 1 d .
C29 C 0.6271(2) 0.27392(10) 1.2626(2) 0.0325(5) Uani 1 1 d .
C15 C 0.9603(3) 0.09730(11) 1.3501(2) 0.0381(5) Uani 1 1 d .
H15 H 1.0632 0.0998 1.3566 0.046 Uiso 1 1 calc R
C25 C 1.0614(2) 0.32298(9) 0.7279(2) 0.0299(4) Uani 1 1 d .
H25 H 1.1151 0.3581 0.7249 0.036 Uiso 1 1 calc R
C6 C 1.1177(2) 0.00640(9) 0.9859(2) 0.0314(4) Uani 1 1 d .
C2 C 1.0354(3) -0.02852(10) 1.2014(2) 0.0342(5) Uani 1 1 d .
H2A H 0.9362 -0.0388 1.1725 0.051 Uiso 1 1 calc R
H2B H 1.0371 -0.0173 1.2906 0.051 Uiso 1 1 calc R
H2C H 1.0993 -0.0620 1.1913 0.051 Uiso 1 1 calc R
C7 C 1.0105(2) -0.02148(10) 0.8948(2) 0.0350(5) Uani 1 1 d .
C45 C 0.5010(2) 0.03646(9) 0.6962(2) 0.0294(4) Uani 1 1 d .
H45 H 0.5481 0.0003 0.6848 0.035 Uiso 1 1 calc R
C33 C 0.5318(2) 0.30334(9) 1.0470(2) 0.0262(4) Uani 1 1 d .
H33 H 0.432(3) 0.2973(11) 1.077(2) 0.031 Uiso 1 1 calc .
C1 C 1.0881(2) 0.02247(9) 1.1228(2) 0.0284(4) Uani 1 1 d .
C43 C 0.3046(3) 0.10207(10) 0.6419(2) 0.0349(5) Uani 1 1 d .
H43 H 0.2178 0.1104 0.5931 0.042 Uiso 1 1 calc R
C28 C 0.5847(3) 0.38008(10) 1.2105(3) 0.0433(6) Uani 1 1 d .
H28A H 0.4830 0.3778 1.2325 0.065 Uiso 1 1 calc R
H28B H 0.5948 0.4095 1.1448 0.065 Uiso 1 1 calc R
H28C H 0.6453 0.3907 1.2856 0.065 Uiso 1 1 calc R
C47 C 0.4942(3) 0.26269(11) 1.3311(2) 0.0370(5) Uani 1 1 d .
C38 C 0.5969(3) 0.38044(11) 0.7361(2) 0.0412(5) Uani 1 1 d .
H38 H 0.6601 0.3778 0.6685 0.049 Uiso 1 1 calc R
C12 C 0.9489(3) -0.07553(11) 0.9163(3) 0.0409(5) Uani 1 1 d .
H12 H 0.9682 -0.0945 0.9950 0.049 Uiso 1 1 calc R
C34 C 0.5211(2) 0.34550(9) 0.9368(2) 0.0281(4) Uani 1 1 d .
C42 C 0.3622(2) 0.14286(10) 0.7265(2) 0.0339(5) Uani 1 1 d .
H42 H 0.3152 0.1792 0.7361 0.041 Uiso 1 1 calc R
C3 C 1.2399(2) 0.04448(11) 1.1736(2) 0.0342(5) Uani 1 1 d .
H3A H 1.2295 0.0804 1.2236 0.041 Uiso 1 1 calc R
H3B H 1.2881 0.0147 1.2285 0.041 Uiso 1 1 calc R
C32 C 0.7957(3) 0.32121(12) 1.1323(3) 0.0413(6) Uani 1 1 d .
H32A H 0.8067 0.3219 1.0399 0.050 Uiso 1 1 calc R
H32B H 0.8442 0.3560 1.1698 0.050 Uiso 1 1 calc R
C26 C 1.0881(2) 0.28373(9) 0.8251(2) 0.0281(4) Uani 1 1 d .
H26 H 1.1592 0.2925 0.8904 0.034 Uiso 1 1 calc R
C8 C 0.9772(3) 0.00505(12) 0.7787(3) 0.0461(6) Uani 1 1 d .
H8 H 1.0186 0.0419 0.7619 0.055 Uiso 1 1 calc R
C17 C 0.7326(3) 0.10383(13) 1.4488(3) 0.0522(7) Uani 1 1 d .
H17 H 0.6793 0.1103 1.5218 0.063 Uiso 1 1 calc R
C4 C 1.3297(3) 0.05641(12) 1.0587(2) 0.0405(5) Uani 1 1 d .
H4A H 1.3359 0.0986 1.0415 0.049 Uiso 1 1 calc R
H4B H 1.4290 0.0404 1.0713 0.049 Uiso 1 1 calc R
C16 C 0.8816(3) 0.10729(14) 1.4562(3) 0.0497(7) Uani 1 1 d .
H16 H 0.9310 0.1166 1.5345 0.060 Uiso 1 1 calc R
C35 C 0.4140(3) 0.38801(11) 0.9326(3) 0.0383(5) Uani 1 1 d .
H35 H 0.3500 0.3907 0.9997 0.046 Uiso 1 1 calc R
C19 C 0.7389(3) 0.08086(11) 1.2281(3) 0.0397(5) Uani 1 1 d .
H19 H 0.6890 0.0720 1.1499 0.048 Uiso 1 1 calc R
C30 C 0.7520(3) 0.24518(11) 1.2769(2) 0.0398(5) Uani 1 1 d .
H30 H 0.7689 0.2147 1.3361 0.048 Uiso 1 1 calc R
C36 C 0.3989(3) 0.42645(12) 0.8327(3) 0.0448(6) Uani 1 1 d .
H36 H 0.3259 0.4555 0.8319 0.054 Uiso 1 1 calc R
C31 C 0.8629(3) 0.26617(13) 1.1896(3) 0.0474(6) Uani 1 1 d .
H31A H 0.8799 0.2370 1.1234 0.057 Uiso 1 1 calc R
H31B H 0.9560 0.2748 1.2365 0.057 Uiso 1 1 calc R
C5 C 1.2463(3) 0.02561(11) 0.9543(2) 0.0384(5) Uani 1 1 d .
H5 H 1.2821 0.0203 0.8727 0.046 Uiso 1 1 calc R
C11 C 0.8590(3) -0.10211(13) 0.8234(3) 0.0514(7) Uani 1 1 d .
H11 H 0.8195 -0.1394 0.8387 0.062 Uiso 1 1 calc R
C9 C 0.8856(3) -0.02055(15) 0.6870(3) 0.0561(8) Uani 1 1 d .
H9 H 0.8630 -0.0012 0.6092 0.067 Uiso 1 1 calc R
C18 C 0.6608(3) 0.09088(13) 1.3344(3) 0.0518(7) Uani 1 1 d .
H18 H 0.5579 0.0889 1.3286 0.062 Uiso 1 1 calc R
C10 C 0.8272(3) -0.07503(15) 0.7106(3) 0.0542(7) Uani 1 1 d .
H10 H 0.7652 -0.0934 0.6483 0.065 Uiso 1 1 calc R
C37 C 0.4906(3) 0.42241(12) 0.7336(3) 0.0446(6) Uani 1 1 d .
H37 H 0.4801 0.4485 0.6643 0.054 Uiso 1 1 calc R
C52 C 0.3843(3) 0.22614(12) 1.2808(3) 0.0474(6) Uani 1 1 d .
H52 H 0.3961 0.2068 1.2028 0.057 Uiso 1 1 calc R
C51 C 0.2581(3) 0.21801(15) 1.3446(4) 0.0600(8) Uani 1 1 d .
H51 H 0.1831 0.1938 1.3094 0.072 Uiso 1 1 calc R
C48 C 0.4742(4) 0.28968(14) 1.4466(3) 0.0550(7) Uani 1 1 d .
H48 H 0.5474 0.3145 1.4825 0.066 Uiso 1 1 calc R
C50 C 0.2417(4) 0.24508(15) 1.4589(4) 0.0637(9) Uani 1 1 d .
H50 H 0.1557 0.2391 1.5027 0.076 Uiso 1 1 calc R
C49 C 0.3476(4) 0.28041(17) 1.5097(3) 0.0671(9) Uani 1 1 d .
H49 H 0.3352 0.2988 1.5886 0.081 Uiso 1 1 calc R

loop_
_atom_site_aniso_label
_atom_site_aniso_U_11
_atom_site_aniso_U_22
_atom_site_aniso_U_33
_atom_site_aniso_U_23
_atom_site_aniso_U_13
_atom_site_aniso_U_12
Br1 0.05753(15) 0.03735(12) 0.03342(12) 0.01322(10) 0.00085(10) 0.00663(11)
Br2 0.06034(15) 0.03758(12) 0.03116(11) -0.01132(10) -0.00928(10) -0.00483(11)
O3 0.0179(6) 0.0250(7) 0.0365(8) -0.0076(6) -0.0031(6) -0.0008(5)
O2 0.0176(6) 0.0321(8) 0.0421(9) 0.0088(7) -0.0051(6) -0.0016(5)
C24 0.0352(11) 0.0298(10) 0.0249(10) 0.0070(8) 0.0049(8) 0.0102(8)
O1 0.0212(6) 0.0269(7) 0.0305(7) 0.0081(6) -0.0031(5) -0.0031(5)
C40 0.0198(9) 0.0224(9) 0.0294(10) -0.0012(7) -0.0027(7) -0.0029(7)
N1 0.0164(7) 0.0282(8) 0.0319(9) 0.0063(7) -0.0030(6) -0.0010(6)
O4 0.0165(7) 0.0318(8) 0.0469(9) -0.0075(7) 0.0008(6) -0.0013(5)
C41 0.0214(9) 0.0262(10) 0.0287(10) -0.0017(8) 0.0014(7) -0.0018(7)
C44 0.0369(11) 0.0296(10) 0.0220(9) -0.0026(8) 0.0012(8) -0.0061(8)
C22 0.0288(10) 0.0295(10) 0.0268(10) 0.0012(8) -0.0003(8) -0.0023(8)
C21 0.0212(9) 0.0242(9) 0.0271(9) 0.0025(7) 0.0025(7) 0.0041(7)
C46 0.0203(9) 0.0307(10) 0.0345(11) -0.0027(8) 0.0008(8) 0.0010(7)
C20 0.0184(9) 0.0231(9) 0.0282(10) 0.0027(7) 0.0029(7) 0.0039(7)
C13 0.0234(9) 0.0232(9) 0.0307(10) 0.0060(8) 0.0002(8) -0.0012(7)
N2 0.0179(7) 0.0281(9) 0.0392(10) -0.0065(7) -0.0047(7) 0.0004(6)
C14 0.0283(10) 0.0241(9) 0.0344(11) 0.0067(8) 0.0060(8) 0.0004(8)
C39 0.0319(11) 0.0347(11) 0.0344(12) -0.0057(9) 0.0032(9) -0.0028(9)
C23 0.0319(11) 0.0369(11) 0.0266(10) 0.0019(9) -0.0008(8) 0.0025(9)
C27 0.0304(11) 0.0270(10) 0.0334(11) -0.0031(8) -0.0020(9) -0.0071(8)
C29 0.0369(11) 0.0297(11) 0.0305(11) -0.0049(9) -0.0009(9) -0.0037(9)
C15 0.0355(12) 0.0418(13) 0.0371(12) 0.0055(10) 0.0038(10) 0.0032(10)
C25 0.0302(10) 0.0240(9) 0.0360(11) 0.0028(8) 0.0044(8) 0.0021(8)
C6 0.0290(10) 0.0306(11) 0.0351(11) 0.0059(8) 0.0055(8) 0.0052(8)
C2 0.0343(11) 0.0281(10) 0.0406(12) 0.0106(9) 0.0043(9) 0.0031(9)
C7 0.0306(11) 0.0368(12) 0.0382(12) -0.0036(9) 0.0083(9) 0.0074(8)
C45 0.0310(10) 0.0271(10) 0.0306(10) -0.0035(8) 0.0056(8) -0.0009(8)
C33 0.0211(9) 0.0240(9) 0.0336(11) -0.0045(8) 0.0024(8) -0.0018(7)
C1 0.0232(9) 0.0289(10) 0.0332(11) 0.0087(8) 0.0025(8) 0.0033(8)
C43 0.0348(12) 0.0364(12) 0.0321(11) -0.0018(9) -0.0114(9) 0.0018(9)
C28 0.0560(15) 0.0302(12) 0.0430(13) -0.0099(10) -0.0042(11) -0.0032(10)
C47 0.0383(12) 0.0342(12) 0.0388(12) 0.0042(9) 0.0044(10) 0.0038(9)
C38 0.0415(12) 0.0464(14) 0.0362(12) 0.0003(10) 0.0056(10) -0.0078(10)
C12 0.0374(12) 0.0371(12) 0.0493(14) -0.0046(11) 0.0125(11) 0.0022(10)
C34 0.0241(9) 0.0267(10) 0.0330(11) -0.0036(8) -0.0015(8) -0.0050(7)
C42 0.0352(11) 0.0261(10) 0.0392(12) -0.0020(9) -0.0090(9) 0.0036(9)
C3 0.0224(10) 0.0436(13) 0.0363(12) 0.0108(10) -0.0015(9) 0.0047(9)
C32 0.0304(11) 0.0502(14) 0.0428(13) -0.0058(11) -0.0031(10) -0.0140(10)
C26 0.0246(10) 0.0245(9) 0.0347(11) 0.0023(8) -0.0017(8) 0.0038(7)
C8 0.0490(14) 0.0471(16) 0.0423(13) 0.0011(11) 0.0022(11) 0.0051(11)
C17 0.0601(18) 0.0492(15) 0.0497(16) 0.0069(13) 0.0277(14) 0.0032(13)
C4 0.0254(10) 0.0502(14) 0.0462(14) 0.0096(11) 0.0063(10) -0.0038(10)
C16 0.0600(17) 0.0560(17) 0.0335(13) 0.0069(12) 0.0061(12) 0.0089(13)
C35 0.0327(11) 0.0360(12) 0.0467(14) 0.0047(10) 0.0072(10) 0.0006(9)
C19 0.0294(11) 0.0396(13) 0.0506(15) -0.0043(11) 0.0081(10) -0.0024(9)
C30 0.0402(12) 0.0388(12) 0.0400(13) -0.0049(10) -0.0006(10) 0.0056(10)
C36 0.0333(12) 0.0386(13) 0.0620(17) 0.0121(12) -0.0016(11) 0.0002(10)
C31 0.0337(12) 0.0537(16) 0.0549(16) -0.0098(13) 0.0039(11) 0.0053(11)
C5 0.0347(12) 0.0411(13) 0.0402(13) 0.0044(10) 0.0100(10) 0.0026(10)
C11 0.0363(13) 0.0505(16) 0.0690(19) -0.0218(14) 0.0175(13) -0.0041(11)
C9 0.0549(17) 0.068(2) 0.0450(15) -0.0086(13) -0.0042(12) 0.0101(14)
C18 0.0352(13) 0.0543(16) 0.0679(19) -0.0044(14) 0.0219(13) -0.0055(12)
C10 0.0364(13) 0.071(2) 0.0563(18) -0.0252(15) 0.0080(12) 0.0015(13)
C37 0.0423(13) 0.0437(14) 0.0473(15) 0.0139(12) -0.0037(11) -0.0086(11)
C52 0.0500(15) 0.0431(14) 0.0495(15) 0.0023(12) 0.0072(12) -0.0073(11)
C51 0.0462(15) 0.0523(17) 0.082(2) 0.0183(16) 0.0123(15) -0.0090(13)
C48 0.0604(18) 0.0594(18) 0.0462(16) -0.0079(13) 0.0112(13) -0.0014(14)
C50 0.0607(19) 0.0541(18) 0.079(2) 0.0179(17) 0.0341(18) 0.0126(15)
C49 0.076(2) 0.071(2) 0.0570(19) -0.0056(16) 0.0337(17) 0.0053(18)

loop_
_atom_type_symbol
_atom_type_description
_atom_type_scat_dispersion_real
_atom_type_scat_dispersion_imag
_atom_type_scat_source
C C 0.0033 0.0016 'International Tables Vol C Tables 4.2.6.8 and 6.1.1.4'
H H 0.0000 0.0000 'International Tables Vol C Tables 4.2.6.8 and 6.1.1.4'
N N 0.0061 0.0033 'International Tables Vol C Tables 4.2.6.8 and 6.1.1.4'
O O 0.0106 0.0060 'International Tables Vol C Tables 4.2.6.8 and 6.1.1.4'
Br Br -0.2901 2.4595 'International Tables Vol C Tables 4.2.6.8 and 6.1.1.4'

loop_
_geom_angle_atom_site_label_1
_geom_angle_atom_site_label_2
_geom_angle_atom_site_label_3
_geom_angle
C40 O3 C33 115.64(14)
C23 C24 C25 121.19(19)
C23 C24 Br1 120.23(17)
C25 C24 Br1 118.54(17)
C20 O1 C13 116.41(15)
O4 C40 O3 123.94(18)
O4 C40 N2 126.41(18)
O3 C40 N2 109.64(16)
C20 N1 C21 126.42(17)
C46 C41 C42 119.96(19)
C46 C41 N2 117.88(18)
C42 C41 N2 122.10(19)
C43 C44 C45 121.1(2)
C43 C44 Br2 119.17(17)
C45 C44 Br2 119.69(16)
C23 C22 C21 119.9(2)
C26 C21 C22 119.40(19)
C26 C21 N1 117.23(18)
C22 C21 N1 123.35(18)
C45 C46 C41 120.0(2)
O2 C20 O1 124.19(18)
O2 C20 N1 125.54(18)
O1 C20 N1 110.27(16)
O1 C13 C14 109.94(16)
O1 C13 C1 106.11(15)
C14 C13 C1 118.58(17)
C40 N2 C41 125.53(17)
C15 C14 C19 118.2(2)
C15 C14 C13 124.11(19)
C19 C14 C13 117.6(2)
C34 C39 C38 120.3(2)
C24 C23 C22 119.7(2)
C29 C27 C28 111.60(19)
C29 C27 C33 108.89(16)
C28 C27 C33 108.70(18)
C29 C27 C32 102.53(19)
C28 C27 C32 111.48(19)
C33 C27 C32 113.56(18)
C30 C29 C47 126.3(2)
C30 C29 C27 111.6(2)
C47 C29 C27 122.1(2)
C14 C15 C16 120.8(2)
C26 C25 C24 119.0(2)
C5 C6 C7 123.6(2)
C5 C6 C1 111.3(2)
C7 C6 C1 124.78(18)
C8 C7 C12 117.6(2)
C8 C7 C6 119.4(2)
C12 C7 C6 122.8(2)
C46 C45 C44 119.4(2)
O3 C33 C34 109.22(16)
O3 C33 C27 105.83(16)
C34 C33 C27 116.70(17)
C2 C1 C6 113.97(19)
C2 C1 C13 108.58(16)
C6 C1 C13 106.82(17)
C2 C1 C3 111.41(18)
C6 C1 C3 101.77(17)
C13 C1 C3 114.22(18)
C44 C43 C42 120.1(2)
C48 C47 C52 118.4(2)
C48 C47 C29 120.2(2)
C52 C47 C29 121.4(2)
C37 C38 C39 120.6(2)
C7 C12 C11 120.6(3)
C35 C34 C39 118.4(2)
C35 C34 C33 119.54(19)
C39 C34 C33 122.05(19)
C43 C42 C41 119.4(2)
C4 C3 C1 107.27(19)
C31 C32 C27 107.1(2)
C25 C26 C21 120.7(2)
C9 C8 C7 122.1(3)
C16 C17 C18 119.6(2)
C5 C4 C3 102.96(19)
C17 C16 C15 120.5(3)
C36 C35 C34 121.3(2)
C18 C19 C14 120.7(3)
C29 C30 C31 112.7(2)
C35 C36 C37 119.8(2)
C30 C31 C32 103.8(2)
C6 C5 C4 113.9(2)
C10 C11 C12 120.7(3)
C8 C9 C10 119.0(3)
C17 C18 C19 120.1(3)
C11 C10 C9 120.0(3)
C38 C37 C36 119.7(2)
C51 C52 C47 120.3(3)
C50 C51 C52 120.0(3)
C49 C48 C47 120.4(3)
C49 C50 C51 120.6(3)
C50 C49 C48 120.3(3)

loop_
_geom_bond_atom_site_label_1
_geom_bond_atom_site_label_2
_geom_bond_distance
Br1 C24 1.895(2)
Br2 C44 1.895(2)
O3 C40 1.349(2)
O3 C33 1.453(2)
O2 C20 1.216(2)
C24 C23 1.379(3)
C24 C25 1.391(3)
O1 C20 1.344(2)
O1 C13 1.467(2)
C40 O4 1.217(2)
C40 N2 1.351(3)
N1 C20 1.347(3)
N1 C21 1.417(3)
C41 C46 1.398(3)
C41 C42 1.398(3)
C41 N2 1.410(3)
C44 C43 1.381(3)
C44 C45 1.382(3)
C22 C23 1.392(3)
C22 C21 1.395(3)
C21 C26 1.397(3)
C46 C45 1.390(3)
C13 C14 1.515(3)
C13 C1 1.550(3)
C14 C15 1.385(3)
C14 C19 1.401(3)
C39 C34 1.391(3)
C39 C38 1.389(4)
C27 C29 1.525(3)
C27 C28 1.536(3)
C27 C33 1.548(3)
C27 C32 1.546(3)
C29 C30 1.331(3)
C29 C47 1.480(3)
C15 C16 1.390(4)
C25 C26 1.383(3)
C6 C5 1.326(3)
C6 C7 1.491(3)
C6 C1 1.536(3)
C2 C1 1.533(3)
C7 C8 1.394(4)
C7 C12 1.392(3)
C33 C34 1.518(3)
C1 C3 1.560(3)
C43 C42 1.386(3)
C47 C48 1.394(4)
C47 C52 1.402(4)
C38 C37 1.376(4)
C12 C11 1.396(4)
C34 C35 1.390(3)
C3 C4 1.533(3)
C32 C31 1.523(4)
C8 C9 1.387(4)
C17 C16 1.375(4)
C17 C18 1.385(5)
C4 C5 1.495(4)
C35 C36 1.382(4)
C19 C18 1.388(4)
C30 C31 1.495(4)
C36 C37 1.386(4)
C11 C10 1.367(5)
C9 C10 1.393(5)
C52 C51 1.390(4)
C51 C50 1.378(5)
C48 C49 1.392(5)
C50 C49 1.362(6)
